data_7063210
loop_
_publ_author_name
'Naskar, Rajat'
'Mondal, Bhaskar'
'Sengupta, Diya'
'Ghosh, Aninda'
'Garai, Somenath'
'Maity, Ramananda'

_publ_section_title
;
 Dinuclear platinum(ii) complexes with biphenyl-based bis-carbene ligands
;
_journal_issue 23
_journal_name_full 'New Journal of Chemistry'
_journal_page_first 10762
_journal_page_last 10768
_journal_paper_doi 10.1039/D3NJ05731C
_journal_volume 48
_journal_year 2024
_chemical_formula_moiety 'C30 H28 I4 N6 Pt2'
_chemical_formula_sum 'C30 H28 I4 N6 Pt2'
_chemical_formula_weight 1370.34
_space_group_crystal_system monoclinic
_space_group_IT_number 5
_space_group_name_Hall 'C 2y'
_space_group_name_H-M_alt 'C 1 2 1'
_atom_sites_solution_hydrogens geom
_atom_sites_solution_primary iterative
_audit_creation_date 2023-06-15
_audit_creation_method
;
Olex2 1.5
(compiled 2023.02.24 svn.rf166f9f3 for OlexSys, GUI svn.r6725)
;
_audit_update_record
;
2023-07-14 deposited with the CCDC.	2024-05-06 downloaded from the CCDC.
;
_cell_angle_alpha 90
_cell_angle_beta 97.292(7)
_cell_angle_gamma 90
_cell_formula_units_Z 2
_cell_length_a 14.136(3)
_cell_length_b 8.7735(16)
_cell_length_c 17.072(3)
_cell_measurement_reflns_used 39664
_cell_measurement_temperature 159.38
_cell_measurement_theta_max 25.075
_cell_measurement_theta_min 2.625
_cell_volume 2100.2(7)
_computing_cell_refinement 'SAINT V8.38A (Bruker, 2018)'
_computing_data_reduction 'SAINT V8.38A (Bruker, 2018)'
_computing_molecular_graphics 'Olex2 1.5 (Dolomanov et al., 2009)'
_computing_publication_material 'Olex2 1.5 (Dolomanov et al., 2009)'
_computing_structure_refinement 'XL  (Sheldrick, 2008)'
_computing_structure_solution 'olex2.solve 1.5 (Bourhis et al., 2015)'
_diffrn_ambient_temperature 159.38
_diffrn_detector 'CCD area detector'
_diffrn_detector_area_resol_mean 7.9
_diffrn_detector_type 'Bruker SMART CCD 1K area detector'
_diffrn_measured_fraction_theta_full 0.976
_diffrn_measured_fraction_theta_max 0.974
_diffrn_measurement_device 'three-circle diffractometer'
_diffrn_measurement_device_type 'Bruker SMART CCD 1K area detector'
_diffrn_measurement_method '\w scans'
_diffrn_radiation_monochromator graphite
_diffrn_radiation_probe x-ray
_diffrn_radiation_type MoK\a
_diffrn_radiation_wavelength 0.71073
_diffrn_reflns_av_R_equivalents 0.0615
_diffrn_reflns_av_unetI/netI 0.0795
_diffrn_reflns_Laue_measured_fraction_full 0.976
_diffrn_reflns_Laue_measured_fraction_max 0.974
_diffrn_reflns_limit_h_max 18
_diffrn_reflns_limit_h_min -18
_diffrn_reflns_limit_k_max 11
_diffrn_reflns_limit_k_min -11
_diffrn_reflns_limit_l_max 20
_diffrn_reflns_limit_l_min -21
_diffrn_reflns_number 10224
_diffrn_reflns_point_group_measured_fraction_full 0.956
_diffrn_reflns_point_group_measured_fraction_max 0.953
_diffrn_reflns_theta_full 25.242
_diffrn_reflns_theta_max 27.168
_diffrn_reflns_theta_min 3.522
_diffrn_source 'sealed X-ray tube'
_diffrn_source_current 0.0
_diffrn_source_power 0.0
_diffrn_source_target Mo
_diffrn_source_voltage 0.0
_diffrn_standards_number 0
_exptl_absorpt_coefficient_mu 9.618
_exptl_absorpt_correction_T_max 0.7536
_exptl_absorpt_correction_T_min 0.3853
_exptl_absorpt_correction_type multi-scan
_exptl_absorpt_process_details
;
SADABS-2016/2 (Bruker,2016/2) was used for absorption correction.
wR2(int) was 0.1150 before and 0.0626 after correction.
The Ratio of minimum to maximum transmission is 0.5113.
The \l/2 correction factor is Not present.
;
_exptl_crystal_colour 'clear yellowish yellow'
_exptl_crystal_colour_lustre clear
_exptl_crystal_colour_modifier yellowish
_exptl_crystal_colour_primary yellow
_exptl_crystal_density_diffrn 2.167
_exptl_crystal_description needle
_exptl_crystal_F_000 1236
_exptl_crystal_size_max 0.24
_exptl_crystal_size_mid 0.13
_exptl_crystal_size_min 0.12
_refine_diff_density_max 1.768
_refine_diff_density_min -2.194
_refine_diff_density_rms 0.266
_refine_ls_abs_structure_details
;
 Flack x determined using 1621 quotients [(I+)-(I-)]/[(I+)+(I-)]
 (Parsons, Flack and Wagner, Acta Cryst. B69 (2013) 249-259).
;
_refine_ls_abs_structure_Flack 0.080(11)
_refine_ls_extinction_method none
_refine_ls_goodness_of_fit_ref 1.072
_refine_ls_hydrogen_treatment constr
_refine_ls_matrix_type full
_refine_ls_number_parameters 180
_refine_ls_number_reflns 4463
_refine_ls_number_restraints 169
_refine_ls_restrained_S_all 1.055
_refine_ls_R_factor_all 0.0666
_refine_ls_R_factor_gt 0.0598
_refine_ls_shift/su_max 0.001
_refine_ls_shift/su_mean 0.000
_refine_ls_structure_factor_coef Fsqd
_refine_ls_weighting_details 'w=1/[\s^2^(Fo^2^)+(0.0987P)^2^+16.4562P] where P=(Fo^2^+2Fc^2^)/3'
_refine_ls_weighting_scheme calc
_refine_ls_wR_factor_gt 0.1602
_refine_ls_wR_factor_ref 0.1682
_reflns_Friedel_coverage 0.836
_reflns_Friedel_fraction_full 0.933
_reflns_Friedel_fraction_max 0.930
_reflns_number_gt 4029
_reflns_number_total 4463
_reflns_threshold_expression 'I > 2\s(I)'
_cod_data_source_file d3nj05731c2.cif
_cod_data_source_block a
_cod_depositor_comments 'Adding full bibliography for 7063210.cif.'
_cod_original_sg_symbol_H-M 'C 2'
_cod_database_code 7063210
_shelx_shelxl_version_number 2016/6
_shelx_space_group_comment
;
The symmetry employed for this shelxl refinement is uniquely defined
by the following loop, which should always be used as a source of
symmetry information in preference to the above space-group names.
They are only intended as comments.
;
_shelx_estimated_absorpt_t_max 0.392
_shelx_estimated_absorpt_t_min 0.206
_olex2_refinement_description
;
1. Twinned data refinement
 Scales: 4(10)
 -3(10)
2. Fixed Uiso
 At 1.2 times of:
  All C(H) groups
 At 1.5 times of:
  All C(H,H,H) groups
3. Uiso/Uaniso restraints and constraints
Uanis(C13) = Uanis(C12)
Uanis(C15) = Uanis(C2)
4. Rigid body (RIGU) restrains
 All non-hydrogen atoms
 with sigma for 1-2 distances of 0.004 and sigma for 1-3 distances of 0.004
5.a Aromatic/amide H refined with riding coordinates:
 C14(H14), C10(H10), C2(H2), C3(H3), C12(H12), C5(H5), C11(H11), C8(H8),
 C9(H9), C6(H6), C13(H13)
5.b Idealised Me refined as rotating group:
 C15(H15A,H15B,H15C)
;
_smtbx_masks_void_probe_radius 1.2
_smtbx_masks_void_truncation_radius 1.2
_olex2_submission_special_instructions 'No special instructions were received'

loop_
_space_group_symop_operation_xyz
'x, y, z'
'-x, y, -z'
'x+1/2, y+1/2, z'
'-x+1/2, y+1/2, -z'

loop_
_atom_site_label
_atom_site_type_symbol
_atom_site_fract_x
_atom_site_fract_y
_atom_site_fract_z
_atom_site_U_iso_or_equiv
_atom_site_adp_type
_atom_site_occupancy
_atom_site_site_symmetry_order
_atom_site_calc_flag
_atom_site_refinement_flags_posn
_atom_site_refinement_flags_adp
_atom_site_refinement_flags_occupancy
_atom_site_disorder_assembly
_atom_site_disorder_group
Pt1 Pt 0.71666(5) 0.59986(11) 0.81081(4) 0.0380(2) Uani 1 1 d . . . . .
I1 I 0.62175(11) 0.50591(15) 0.92422(9) 0.0525(4) Uani 1 1 d . . . . .
I2 I 0.80929(15) 0.7024(2) 0.70037(13) 0.0723(6) Uani 1 1 d . . . . .
N2 N 0.7473(13) 0.299(2) 0.7332(10) 0.046(3) Uani 1 1 d . . . . .
N1 N 0.8382(14) 0.315(2) 0.8388(10) 0.050(4) Uani 1 1 d . . . . .
C1 C 0.7693(15) 0.389(3) 0.7925(11) 0.042(4) Uani 1 1 d . . . . .
C14 C 0.591(2) 0.869(3) 0.768(2) 0.083(10) Uani 1 1 d . . . . .
H14 H 0.577799 0.813167 0.720786 0.099 Uiso 1 1 calc R U . . .
N3 N 0.6586(13) 0.816(2) 0.8224(10) 0.048(4) Uani 1 1 d . . . . .
C10 C 0.6918(18) 0.913(3) 0.8815(12) 0.050(4) Uani 1 1 d . . . . .
H10 H 0.749489 0.888514 0.913895 0.060 Uiso 1 1 calc R U . . .
C2 C 0.8582(18) 0.181(3) 0.8065(14) 0.058(4) Uani 1 1 d . . . . .
H2 H 0.907026 0.113734 0.828362 0.069 Uiso 1 1 calc R U . . .
C3 C 0.8028(17) 0.157(3) 0.7422(13) 0.052(5) Uani 1 1 d . . . . .
H3 H 0.798781 0.069946 0.708930 0.062 Uiso 1 1 calc R U . . .
C15 C 0.8935(19) 0.378(3) 0.9169(13) 0.058(4) Uani 1 1 d . . . . .
H15A H 0.862510 0.471699 0.932256 0.087 Uiso 1 1 calc R U . . .
H15B H 0.959412 0.400940 0.908819 0.087 Uiso 1 1 calc R U . . .
H15C H 0.893223 0.302004 0.958841 0.087 Uiso 1 1 calc R U . . .
C4 C 0.6732(15) 0.314(3) 0.6672(11) 0.045(4) Uani 1 1 d . . . . .
C12 C 0.578(2) 1.088(4) 0.834(2) 0.088(7) Uani 1 1 d . . . . .
H12 H 0.558027 1.191222 0.834777 0.105 Uiso 1 1 calc R U . . .
C5 C 0.5881(16) 0.370(3) 0.6781(14) 0.050(4) Uani 1 1 d . . . . .
H5 H 0.573107 0.396094 0.729118 0.060 Uiso 1 1 calc R U . . .
C11 C 0.648(3) 1.035(4) 0.8950(18) 0.078(8) Uani 1 1 d . . . . .
H11 H 0.662166 1.088017 0.943507 0.093 Uiso 1 1 calc R U . . .
C8 C 0.6336(19) 0.311(4) 0.5252(13) 0.068(7) Uani 1 1 d . . . . .
H8 H 0.651965 0.292965 0.474384 0.081 Uiso 1 1 calc R U . . .
C7 C 0.5391(17) 0.353(3) 0.5339(14) 0.061(6) Uani 1 1 d . . . . .
C9 C 0.6998(17) 0.297(4) 0.5934(13) 0.060(6) Uani 1 1 d . . . . .
H9 H 0.764560 0.275636 0.588248 0.072 Uiso 1 1 calc R U . . .
C6 C 0.5220(17) 0.387(3) 0.6107(15) 0.060(6) Uani 1 1 d . . . . .
H6 H 0.460577 0.424096 0.617570 0.072 Uiso 1 1 calc R U . . .
C13 C 0.540(3) 1.001(3) 0.777(2) 0.088(7) Uani 1 1 d . . . . .
H13 H 0.482247 1.024933 0.743882 0.105 Uiso 1 1 calc R U . . .

loop_
_atom_site_aniso_label
_atom_site_aniso_U_11
_atom_site_aniso_U_22
_atom_site_aniso_U_33
_atom_site_aniso_U_23
_atom_site_aniso_U_13
_atom_site_aniso_U_12
Pt1 0.0398(3) 0.0363(3) 0.0364(4) 0.0051(3) -0.0009(2) 0.0039(3)
I1 0.0651(9) 0.0479(7) 0.0454(8) 0.0049(6) 0.0106(6) 0.0052(7)
I2 0.0748(11) 0.0616(10) 0.0883(13) 0.0264(9) 0.0409(9) 0.0187(9)
N2 0.048(8) 0.052(8) 0.036(7) -0.001(6) 0.002(6) 0.006(7)
N1 0.054(9) 0.060(9) 0.034(7) 0.008(6) 0.000(6) 0.012(7)
C1 0.052(9) 0.048(8) 0.025(7) 0.009(6) 0.007(6) 0.012(7)
C14 0.089(17) 0.056(13) 0.091(17) -0.024(12) -0.034(14) 0.022(12)
N3 0.047(9) 0.057(8) 0.042(8) -0.003(6) 0.016(6) 0.013(7)
C10 0.072(13) 0.048(9) 0.031(8) 0.016(7) 0.006(8) 0.002(8)
C2 0.064(9) 0.059(8) 0.047(8) 0.006(6) -0.004(6) 0.009(7)
C3 0.063(11) 0.050(9) 0.042(9) 0.001(7) 0.003(8) 0.010(8)
C15 0.064(9) 0.059(8) 0.047(8) 0.006(6) -0.004(6) 0.009(7)
C4 0.052(8) 0.054(11) 0.027(7) 0.005(7) -0.003(6) -0.001(8)
C12 0.104(14) 0.040(8) 0.107(15) -0.013(9) -0.031(12) 0.017(9)
C5 0.053(9) 0.054(12) 0.045(9) 0.011(9) 0.007(7) -0.001(8)
C11 0.100(18) 0.072(14) 0.057(14) -0.017(11) -0.004(12) 0.016(13)
C8 0.060(11) 0.11(2) 0.032(9) -0.011(12) -0.007(8) 0.021(13)
C7 0.054(10) 0.072(15) 0.052(10) -0.020(10) -0.016(9) 0.006(10)
C9 0.048(10) 0.093(18) 0.036(8) -0.007(10) -0.006(7) 0.006(12)
C6 0.048(10) 0.075(15) 0.056(10) -0.013(11) 0.000(8) 0.012(11)
C13 0.104(14) 0.040(8) 0.107(15) -0.013(9) -0.031(12) 0.017(9)

loop_
_atom_type_symbol
_atom_type_description
_atom_type_scat_dispersion_real
_atom_type_scat_dispersion_imag
_atom_type_scat_source
C C 0.0033 0.0016 'International Tables Vol C Tables 4.2.6.8 and 6.1.1.4'
H H 0.0000 0.0000 'International Tables Vol C Tables 4.2.6.8 and 6.1.1.4'
I I -0.4742 1.8119 'International Tables Vol C Tables 4.2.6.8 and 6.1.1.4'
N N 0.0061 0.0033 'International Tables Vol C Tables 4.2.6.8 and 6.1.1.4'
Pt Pt -1.7033 8.3905 'International Tables Vol C Tables 4.2.6.8 and 6.1.1.4'

loop_
_geom_angle_atom_site_label_1
_geom_angle_atom_site_label_2
_geom_angle_atom_site_label_3
_geom_angle
_geom_angle_site_symmetry_1
_geom_angle_site_symmetry_3
_geom_angle_publ_flag
I2 Pt1 I1 177.98(7) . . ?
C1 Pt1 I1 93.4(5) . . ?
C1 Pt1 I2 88.6(5) . . ?
C1 Pt1 N3 176.5(8) . . ?
N3 Pt1 I1 88.4(5) . . ?
N3 Pt1 I2 89.7(5) . . ?
C1 N2 C3 111.3(17) . . ?
C1 N2 C4 129.3(19) . . ?
C4 N2 C3 119.1(18) . . ?
C1 N1 C2 110.8(19) . . ?
C1 N1 C15 125(2) . . ?
C2 N1 C15 123.6(18) . . ?
N2 C1 Pt1 128.3(15) . . ?
N2 C1 N1 104.6(19) . . ?
N1 C1 Pt1 127.0(16) . . ?
N3 C14 H14 117.8 . . ?
N3 C14 C13 124(3) . . ?
C13 C14 H14 117.8 . . ?
C14 N3 Pt1 120.6(17) . . ?
C14 N3 C10 117(2) . . ?
C10 N3 Pt1 122.4(15) . . ?
N3 C10 H10 118.9 . . ?
C11 C10 N3 122(2) . . ?
C11 C10 H10 118.9 . . ?
N1 C2 H2 124.5 . . ?
C3 C2 N1 111(2) . . ?
C3 C2 H2 124.5 . . ?
N2 C3 H3 129.0 . . ?
C2 C3 N2 102(2) . . ?
C2 C3 H3 129.0 . . ?
N1 C15 H15A 109.5 . . ?
N1 C15 H15B 109.5 . . ?
N1 C15 H15C 109.5 . . ?
H15A C15 H15B 109.5 . . ?
H15A C15 H15C 109.5 . . ?
H15B C15 H15C 109.5 . . ?
C5 C4 N2 120.3(18) . . ?
C5 C4 C9 122(2) . . ?
C9 C4 N2 116.8(19) . . ?
C11 C12 H12 118.6 . . ?
C13 C12 H12 118.6 . . ?
C13 C12 C11 123(3) . . ?
C4 C5 H5 121.8 . . ?
C4 C5 C6 116(2) . . ?
C6 C5 H5 121.8 . . ?
C10 C11 C12 117(3) . . ?
C10 C11 H11 121.6 . . ?
C12 C11 H11 121.6 . . ?
C7 C8 H8 120.8 . . ?
C9 C8 H8 120.8 . . ?
C9 C8 C7 118(2) . . ?
C8 C7 C7 122(3) . 2_656 ?
C6 C7 C8 116(2) . . ?
C6 C7 C7 122(3) . 2_656 ?
C4 C9 C8 121(2) . . ?
C4 C9 H9 119.3 . . ?
C8 C9 H9 119.3 . . ?
C5 C6 H6 117.4 . . ?
C7 C6 C5 125(2) . . ?
C7 C6 H6 117.4 . . ?
C14 C13 H13 123.5 . . ?
C12 C13 C14 113(3) . . ?
C12 C13 H13 123.5 . . ?

loop_
_geom_bond_atom_site_label_1
_geom_bond_atom_site_label_2
_geom_bond_distance
_geom_bond_site_symmetry_2
_geom_bond_publ_flag
Pt1 I1 2.6244(16) . ?
Pt1 I2 2.5894(17) . ?
Pt1 C1 2.04(2) . ?
Pt1 N3 2.090(19) . ?
N2 C1 1.29(3) . ?
N2 C3 1.47(3) . ?
N2 C4 1.44(2) . ?
N1 C1 1.34(3) . ?
N1 C2 1.34(3) . ?
N1 C15 1.56(3) . ?
C14 H14 0.9500 . ?
C14 N3 1.32(3) . ?
C14 C13 1.38(4) . ?
N3 C10 1.35(3) . ?
C10 H10 0.9500 . ?
C10 C11 1.27(4) . ?
C2 H2 0.9500 . ?
C2 C3 1.28(3) . ?
C3 H3 0.9500 . ?
C15 H15A 0.9800 . ?
C15 H15B 0.9800 . ?
C15 H15C 0.9800 . ?
C4 C5 1.33(3) . ?
C4 C9 1.37(3) . ?
C12 H12 0.9500 . ?
C12 C11 1.43(4) . ?
C12 C13 1.30(4) . ?
C5 H5 0.9500 . ?
C5 C6 1.40(3) . ?
C11 H11 0.9500 . ?
C8 H8 0.9500 . ?
C8 C7 1.41(4) . ?
C8 C9 1.40(3) . ?
C7 C7 1.50(4) 2_656 ?
C7 C6 1.39(4) . ?
C9 H9 0.9500 . ?
C6 H6 0.9500 . ?
C13 H13 0.9500 . ?

loop_
_geom_torsion_atom_site_label_1
_geom_torsion_atom_site_label_2
_geom_torsion_atom_site_label_3
_geom_torsion_atom_site_label_4
_geom_torsion
_geom_torsion_site_symmetry_1
_geom_torsion_site_symmetry_2
_geom_torsion_site_symmetry_3
_geom_torsion_site_symmetry_4
_geom_torsion_publ_flag
Pt1 N3 C10 C11 -170(2) . . . . ?
N2 C4 C5 C6 177(2) . . . . ?
N2 C4 C9 C8 -180(3) . . . . ?
N1 C2 C3 N2 4(3) . . . . ?
C1 N2 C3 C2 -3(3) . . . . ?
C1 N2 C4 C5 -39(3) . . . . ?
C1 N2 C4 C9 129(3) . . . . ?
C1 N1 C2 C3 -3(3) . . . . ?
C14 N3 C10 C11 15(4) . . . . ?
N3 C14 C13 C12 16(6) . . . . ?
N3 C10 C11 C12 -16(5) . . . . ?
C2 N1 C1 Pt1 -176.8(17) . . . . ?
C2 N1 C1 N2 1(3) . . . . ?
C3 N2 C1 Pt1 179.1(16) . . . . ?
C3 N2 C1 N1 2(2) . . . . ?
C3 N2 C4 C5 134(2) . . . . ?
C3 N2 C4 C9 -57(3) . . . . ?
C15 N1 C1 Pt1 -1(3) . . . . ?
C15 N1 C1 N2 177(2) . . . . ?
C15 N1 C2 C3 -179(2) . . . . ?
C4 N2 C1 Pt1 -7(3) . . . . ?
C4 N2 C1 N1 176(2) . . . . ?
C4 N2 C3 C2 -178(2) . . . . ?
C4 C5 C6 C7 -1(4) . . . . ?
C5 C4 C9 C8 -11(4) . . . . ?
C11 C12 C13 C14 -17(6) . . . . ?
C8 C7 C6 C5 -6(5) . . . . ?
C7 C8 C9 C4 4(5) . . . . ?
C7 C7 C6 C5 171(2) 2_656 . . . ?
C9 C4 C5 C6 10(4) . . . . ?
C9 C8 C7 C7 -173(2) . . . 2_656 ?
C9 C8 C7 C6 4(5) . . . . ?
C13 C14 N3 Pt1 170(3) . . . . ?
C13 C14 N3 C10 -14(5) . . . . ?
C13 C12 C11 C10 19(6) . . . . ?

loop_
_twin_individual_id
_twin_individual_mass_fraction_refined
1 4(10)
2 -3(10)

loop_
_smtbx_masks_void_nr
_smtbx_masks_void_average_x
_smtbx_masks_void_average_y
_smtbx_masks_void_average_z
_smtbx_masks_void_volume
_smtbx_masks_void_count_electrons
_smtbx_masks_void_content
1 -0.483 -0.356 0.500 386.0 16.6 '4 c'
2 0.000 0.760 0.000 56.3 8.2 '1 c'
3 0.500 0.260 1.000 56.3 8.2 '1 c'
